data_7116789
loop_
_publ_author_name
'Robert M. Edkins'
'Elliott Hayden'
'Jonathan W. Steed'
'Katharina Fucke'

_publ_section_title
;
 Conserved hydrogen bonding in tetrahydrocarbazolone derivatives:
 influence of solution-state assembly on crystal form nucleation
;
_journal_name_full Chem.Commun.
_journal_page_first 5314
_journal_paper_doi 10.1039/C4cc10453F
_journal_volume 51
_journal_year 2015
_chemical_formula_moiety 'C13 H13 N O'
_chemical_formula_sum 'C13 H13 N O'
_chemical_formula_weight 199.24
_chemical_name_systematic
;
 ? 
;
_space_group_crystal_system monoclinic
_space_group_IT_number 14
_space_group_name_Hall '-P 2ybc'
_space_group_name_H-M_alt 'P 1 21/c 1'
_symmetry_space_group_name_Hall '-P 2ybc'
_symmetry_space_group_name_H-M 'P 1 21/c 1'
_atom_sites_solution_hydrogens geom
_atom_sites_solution_primary direct
_atom_sites_solution_secondary difmap
_audit_creation_date 2014-11-22
_audit_creation_method
;
Olex2 1.2-alpha
(compiled 2014.11.21 svn.r3092 for OlexSys, GUI svn.r4949)
;
_audit_update_record
;
2014-12-23 deposited with the CCDC.
2015-02-10 downloaded from the CCDC.
;
_cell_angle_alpha 90.00
_cell_angle_beta 97.432(3)
_cell_angle_gamma 90.00
_cell_formula_units_Z 4
_cell_length_a 4.9180(5)
_cell_length_b 17.5881(19)
_cell_length_c 11.9750(13)
_cell_measurement_reflns_used 1455
_cell_measurement_temperature 120(2)
_cell_measurement_theta_max 28.00
_cell_measurement_theta_min 2.32
_cell_volume 1027.12(19)
_computing_cell_refinement 'Bruker SMART'
_computing_data_collection 'Bruker SMART'
_computing_data_reduction 'Bruker SAINT'
_computing_molecular_graphics 'Olex2 (Dolomanov et al., 2009)'
_computing_publication_material 'Olex2 (Dolomanov et al., 2009)'
_computing_structure_refinement 'SHELXL-97 (Sheldrick, 1997)'
_computing_structure_solution 'SHELXS-97 (Sheldrick, 1990)'
_diffrn_ambient_temperature 120.15
_diffrn_measured_fraction_theta_full 0.995
_diffrn_measured_fraction_theta_max 0.995
_diffrn_measurement_device_type 'CCD area detector'
_diffrn_measurement_method 'phi and omega scans'
_diffrn_radiation_monochromator graphite
_diffrn_radiation_type MoK\a
_diffrn_radiation_wavelength 0.71073
_diffrn_reflns_av_R_equivalents 0.0553
_diffrn_reflns_av_unetI/netI 0.0750
_diffrn_reflns_limit_h_max 6
_diffrn_reflns_limit_h_min -6
_diffrn_reflns_limit_k_max 24
_diffrn_reflns_limit_k_min -24
_diffrn_reflns_limit_l_max 16
_diffrn_reflns_limit_l_min -16
_diffrn_reflns_number 8627
_diffrn_reflns_theta_full 30.07
_diffrn_reflns_theta_max 30.07
_diffrn_reflns_theta_min 2.07
_diffrn_source 'fine-focus sealed tube'
_exptl_absorpt_coefficient_mu 0.082
_exptl_absorpt_correction_T_max 1.000000
_exptl_absorpt_correction_T_min 0.801513
_exptl_absorpt_correction_type multi-scan
_exptl_absorpt_process_details SADABS
_exptl_crystal_colour colourless
_exptl_crystal_density_diffrn 1.288
_exptl_crystal_density_method 'not measured'
_exptl_crystal_description prism
_exptl_crystal_F_000 424
_exptl_crystal_size_max 0.54
_exptl_crystal_size_mid 0.1
_exptl_crystal_size_min 0.05
_refine_diff_density_max 0.261
_refine_diff_density_min -0.285
_refine_diff_density_rms 0.055
_refine_ls_extinction_method none
_refine_ls_goodness_of_fit_ref 0.999
_refine_ls_hydrogen_treatment mixed
_refine_ls_matrix_type full
_refine_ls_number_parameters 138
_refine_ls_number_reflns 2999
_refine_ls_number_restraints 0
_refine_ls_restrained_S_all 0.999
_refine_ls_R_factor_all 0.0988
_refine_ls_R_factor_gt 0.0504
_refine_ls_shift/su_max 0.000
_refine_ls_shift/su_mean 0.000
_refine_ls_structure_factor_coef Fsqd
_refine_ls_weighting_details 'calc w=1/[\s^2^(Fo^2^)+(0.0582P)^2^+0.2171P] where P=(Fo^2^+2Fc^2^)/3'
_refine_ls_weighting_scheme calc
_refine_ls_wR_factor_gt 0.1169
_refine_ls_wR_factor_ref 0.1405
_reflns_number_gt 1865
_reflns_number_total 2999
_reflns_threshold_expression >2sigma(I)
_cod_data_source_file c4cc10453f2.cif
_cod_data_source_block 11srv079
_cod_original_cell_volume 1027.11(19)
_cod_database_code 7116789
_olex2_refinement_description
;
1. Others
 Fixed Uiso: H5A(0.031) H5B(0.031) H10(0.032) H9(0.034) H3A(0.035) H3B(0.035)
 H13A(0.044) H13B(0.044) H13C(0.044) H8(0.032) H4A(0.036) H4B(0.036)
 Fixed X: H5A(-0.4058) H5B(-0.2188) H10(0.569) H9(0.2116) H3A(-0.1319) H3B(-
 0.3206) H13A(0.6556) H13B(0.8361) H13C(0.8592) H8(-0.0741) H4A(-0.0492) H4B(-
 0.3735) H1(0.4835)
 Fixed Y: H5A(0.4915) H5B(0.5175) H10(0.2315) H9(0.2632) H3A(0.6451)
 H3B(0.571) H13A(0.2677) H13B(0.3374) H13C(0.2561) H8(0.3664) H4A(0.6211)
 H4B(0.6227) H1(0.4309)
 Fixed Z: H5A(0.6662) H5B(0.5728) H10(0.6318) H9(0.4925) H3A(0.8638)
 H3B(0.8634) H13A(0.897) H13B(0.8622) H13C(0.8044) H8(0.5147) H4A(0.6784)
 H4B(0.6814) H1(0.8989)
;
_olex2_submission_special_instructions 'No special instructions were received'

loop_
_space_group_symop_id
_space_group_symop_operation_xyz
1 'x, y, z'
2 '-x, y+1/2, -z+1/2'
3 '-x, -y, -z'
4 'x, -y-1/2, z-1/2'

loop_
_atom_site_label
_atom_site_type_symbol
_atom_site_fract_x
_atom_site_fract_y
_atom_site_fract_z
_atom_site_U_iso_or_equiv
_atom_site_adp_type
_atom_site_occupancy
_atom_site_symmetry_multiplicity
_atom_site_calc_flag
_atom_site_refinement_flags
N1 N 0.3461(3) 0.42781(8) 0.84216(11) 0.0229(3) Uani 1 1 d .
O1 O 0.2311(3) 0.56233(7) 0.97075(10) 0.0312(3) Uani 1 1 d .
C11 C 0.5094(3) 0.31340(9) 0.74399(14) 0.0230(4) Uani 1 1 d .
C6 C 0.0015(3) 0.46517(9) 0.70903(14) 0.0226(3) Uani 1 1 d .
C2 C 0.0905(4) 0.54616(9) 0.88159(14) 0.0238(4) Uani 1 1 d .
C7 C 0.1230(3) 0.39788(9) 0.67050(13) 0.0219(3) Uani 1 1 d .
C1 C 0.1440(4) 0.48132(9) 0.81305(14) 0.0226(3) Uani 1 1 d .
C5 C -0.2273(4) 0.51425(9) 0.65479(14) 0.0255(4) Uani 1 1 d .
H5A H -0.4058 0.4915 0.6662 0.031 Uiso 1 1 calc R
H5B H -0.2188 0.5175 0.5728 0.031 Uiso 1 1 calc R
C10 C 0.4558(4) 0.27367(9) 0.64397(15) 0.0268(4) Uani 1 1 d .
H10 H 0.5690 0.2315 0.6318 0.032 Uiso 1 1 calc R
C12 C 0.3375(3) 0.37650(9) 0.75482(13) 0.0227(4) Uani 1 1 d .
C9 C 0.2409(4) 0.29288(10) 0.55925(15) 0.0287(4) Uani 1 1 d .
H9 H 0.2116 0.2632 0.4925 0.034 Uiso 1 1 calc R
C3 C -0.1560(4) 0.59239(10) 0.83534(15) 0.0291(4) Uani 1 1 d .
H3A H -0.1319 0.6451 0.8638 0.035 Uiso 1 1 calc R
H3B H -0.3206 0.5710 0.8634 0.035 Uiso 1 1 calc R
C13 C 0.7345(4) 0.29179(10) 0.83472(15) 0.0291(4) Uani 1 1 d .
H13A H 0.6556 0.2677 0.8970 0.044 Uiso 1 1 calc R
H13B H 0.8361 0.3374 0.8622 0.044 Uiso 1 1 calc R
H13C H 0.8592 0.2561 0.8044 0.044 Uiso 1 1 calc R
C8 C 0.0724(4) 0.35407(10) 0.57149(14) 0.0264(4) Uani 1 1 d .
H8 H -0.0741 0.3664 0.5147 0.032 Uiso 1 1 calc R
C4 C -0.2033(4) 0.59400(10) 0.70643(15) 0.0300(4) Uani 1 1 d .
H4A H -0.0492 0.6211 0.6784 0.036 Uiso 1 1 calc R
H4B H -0.3735 0.6227 0.6814 0.036 Uiso 1 1 calc R
H1 H 0.4835 0.4309 0.8989 0.023(5) Uiso 1 1 d R

loop_
_atom_site_aniso_label
_atom_site_aniso_U_11
_atom_site_aniso_U_22
_atom_site_aniso_U_33
_atom_site_aniso_U_23
_atom_site_aniso_U_13
_atom_site_aniso_U_12
N1 0.0210(7) 0.0249(7) 0.0222(7) -0.0020(5) 0.0009(6) 0.0014(6)
O1 0.0300(7) 0.0342(7) 0.0283(7) -0.0083(5) 0.0001(5) 0.0046(5)
C11 0.0218(9) 0.0223(7) 0.0259(8) 0.0013(6) 0.0076(7) -0.0036(6)
C6 0.0215(8) 0.0246(8) 0.0221(8) 0.0021(6) 0.0043(6) -0.0040(6)
C2 0.0218(8) 0.0249(8) 0.0250(8) 0.0004(6) 0.0045(7) -0.0025(7)
C7 0.0216(8) 0.0229(8) 0.0215(8) 0.0021(6) 0.0045(6) -0.0054(6)
C1 0.0206(8) 0.0237(8) 0.0238(8) 0.0010(6) 0.0032(6) 0.0000(7)
C5 0.0249(9) 0.0264(8) 0.0247(8) 0.0036(7) 0.0014(7) -0.0025(7)
C10 0.0281(10) 0.0228(8) 0.0306(9) -0.0024(7) 0.0084(7) -0.0034(7)
C12 0.0240(9) 0.0220(7) 0.0228(8) 0.0000(6) 0.0061(7) -0.0039(6)
C9 0.0322(10) 0.0286(8) 0.0264(9) -0.0060(7) 0.0074(7) -0.0069(8)
C3 0.0294(10) 0.0285(8) 0.0295(9) -0.0015(7) 0.0040(7) 0.0045(7)
C13 0.0300(10) 0.0261(8) 0.0321(9) 0.0007(7) 0.0073(8) 0.0009(7)
C8 0.0272(9) 0.0285(8) 0.0236(8) 0.0004(6) 0.0035(7) -0.0076(7)
C4 0.0331(11) 0.0259(8) 0.0301(9) 0.0035(7) 0.0006(8) 0.0023(7)

loop_
_atom_type_symbol
_atom_type_description
_atom_type_scat_dispersion_real
_atom_type_scat_dispersion_imag
_atom_type_scat_source
C C 0.0033 0.0016 'International Tables Vol C Tables 4.2.6.8 and 6.1.1.4'
H H 0.0000 0.0000 'International Tables Vol C Tables 4.2.6.8 and 6.1.1.4'
N N 0.0061 0.0033 'International Tables Vol C Tables 4.2.6.8 and 6.1.1.4'
O O 0.0106 0.0060 'International Tables Vol C Tables 4.2.6.8 and 6.1.1.4'

loop_
_geom_angle_atom_site_label_1
_geom_angle_atom_site_label_2
_geom_angle_atom_site_label_3
_geom_angle
C12 N1 C1 107.72(14)
C10 C11 C12 115.34(16)
C10 C11 C13 122.75(15)
C12 C11 C13 121.91(15)
C7 C6 C5 131.24(15)
C1 C6 C7 106.13(15)
C1 C6 C5 122.61(15)
O1 C2 C1 123.47(16)
O1 C2 C3 122.09(15)
C1 C2 C3 114.43(15)
C12 C7 C6 107.11(14)
C8 C7 C6 133.53(17)
C8 C7 C12 119.35(15)
N1 C1 C2 124.84(15)
C6 C1 N1 110.68(14)
C6 C1 C2 124.48(16)
C6 C5 C4 109.77(15)
C11 C10 C9 122.97(16)
N1 C12 C11 128.68(16)
N1 C12 C7 108.35(14)
C11 C12 C7 122.95(15)
C8 C9 C10 121.10(16)
C2 C3 C4 113.04(14)
C9 C8 C7 118.25(17)
C3 C4 C5 112.57(14)

loop_
_geom_bond_atom_site_label_1
_geom_bond_atom_site_label_2
_geom_bond_distance
N1 C1 1.381(2)
N1 C12 1.378(2)
O1 C2 1.228(2)
C11 C10 1.382(2)
C11 C12 1.411(2)
C11 C13 1.496(3)
C6 C7 1.429(2)
C6 C1 1.378(2)
C6 C5 1.498(2)
C2 C1 1.449(2)
C2 C3 1.504(3)
C7 C12 1.414(2)
C7 C8 1.409(2)
C5 C4 1.531(2)
C10 C9 1.408(3)
C9 C8 1.378(3)
C3 C4 1.531(2)
